data_2217614
loop_
_publ_author_name
'B. Thimme Gowda'
'Miroslav Tokar\<c\'ik'
'Jozef Ko\<z\'i\<sek'
'B. P. Sowmya'
'Hartmut Fuess '

_publ_section_title
;
 <i>N</i>-(2,6-Dichlorophenyl)benzamide
;
_journal_coeditor_code OM2209
_journal_issue 2
_journal_name_full 'Acta Crystallographica Section E'
_journal_page_first o540
_journal_page_last o540
_journal_paper_doi 10.1107/S160053680800305X
_journal_volume 64
_journal_year 2008
_chemical_formula_iupac 'C13 H9 Cl2 N O'
_chemical_formula_moiety 'C13 H9 Cl2 N O'
_chemical_formula_sum 'C13 H9 Cl2 N O'
_chemical_formula_weight 266.11
_chemical_name_systematic
;
<i>N</i>-(2,6-Dichlorophenyl)benzamide
;
_space_group_IT_number 14
_symmetry_cell_setting monoclinic
_symmetry_space_group_name_Hall '-P 2ybc'
_symmetry_space_group_name_H-M 'P 1 21/c 1'
_atom_sites_solution_hydrogens geom
_atom_sites_solution_primary direct
_atom_sites_solution_secondary difmap
_audit_creation_method 'WinGX routine CIF_UPDATE'
_cell_angle_alpha 90
_cell_angle_beta 93.623(2)
_cell_angle_gamma 90
_cell_formula_units_Z 8
_cell_length_a 10.0431(2)
_cell_length_b 13.7150(3)
_cell_length_c 18.4585(4)
_cell_measurement_reflns_used 24495
_cell_measurement_temperature 295(2)
_cell_measurement_theta_max 29.5067
_cell_measurement_theta_min 3.0933
_cell_volume 2537.41(9)
_computing_cell_refinement 'CrysAlis RED (Oxford Diffraction, 2007)'
_computing_data_collection 'CrysAlis CCD, Oxford Diffraction, 2007'
_computing_data_reduction 'CrysAlis RED (Oxford Diffraction, 2007)'
_computing_molecular_graphics 'ORTEP-3 (Farrugia, 1997) and DIAMOND (Brandenburg, 2002)'
_computing_publication_material 'SHELXL97 (Sheldrick, 2008), PLATON (Spek, 2003) and WinGX (Farrugia, 1999)'
_computing_structure_refinement 'SHELXL97 (Sheldrick, 2008)'
_computing_structure_solution 'SHELXS97 (Sheldrick, 2008)'
_diffrn_ambient_temperature 295(2)
_diffrn_detector_area_resol_mean 10.434
_diffrn_measured_fraction_theta_full 0.991
_diffrn_measured_fraction_theta_max 0.991
_diffrn_measurement_device '4-circle kappa geometry goniometer'
_diffrn_measurement_device_type 'Oxford Diffraction Xcalibur System'
_diffrn_measurement_method '\f scans, and \w scans with \k offsets'
_diffrn_radiation_monochromator graphite
_diffrn_radiation_source 'Enhance (Mo) X-ray Source'
_diffrn_radiation_type MoK\a
_diffrn_radiation_wavelength 0.71073
_diffrn_reflns_av_R_equivalents 0.0227
_diffrn_reflns_limit_h_max 12
_diffrn_reflns_limit_h_min -12
_diffrn_reflns_limit_k_max 16
_diffrn_reflns_limit_k_min -16
_diffrn_reflns_limit_l_max 22
_diffrn_reflns_limit_l_min -22
_diffrn_reflns_number 54956
_diffrn_reflns_theta_full 26.01
_diffrn_reflns_theta_max 26.01
_diffrn_reflns_theta_min 5.1
_diffrn_standards_decay_% 0
_diffrn_standards_number 0
_exptl_absorpt_coefficient_mu 0.493
_exptl_absorpt_correction_T_max 0.9036
_exptl_absorpt_correction_T_min 0.8825
_exptl_absorpt_correction_type analytical
_exptl_absorpt_process_details
;
[(Oxford Diffraction, 2007); analytical numeric absorption
correction
using a
multifaceted crystal model (Clark & Reid, 1995)]
;
_exptl_crystal_colour colorless
_exptl_crystal_density_diffrn 1.393
_exptl_crystal_density_method 'not measured'
_exptl_crystal_description block
_exptl_crystal_F_000 1088
_exptl_crystal_size_max 0.26
_exptl_crystal_size_mid 0.24
_exptl_crystal_size_min 0.21
_refine_diff_density_max 0.401
_refine_diff_density_min -0.354
_refine_ls_extinction_coef 0.0083(11)
_refine_ls_extinction_expression Fc^*^=kFc[1+0.001xFc^2^\l^3^/sin(2\q)]^-1/4^
_refine_ls_extinction_method 'SHELXL97 (Sheldrick, 2008)'
_refine_ls_goodness_of_fit_ref 1.101
_refine_ls_hydrogen_treatment mixed
_refine_ls_matrix_type full
_refine_ls_number_parameters 314
_refine_ls_number_reflns 4956
_refine_ls_number_restraints 2
_refine_ls_restrained_S_all 1.101
_refine_ls_R_factor_all 0.0546
_refine_ls_R_factor_gt 0.0428
_refine_ls_shift/su_max 0.001
_refine_ls_shift/su_mean 0
_refine_ls_structure_factor_coef Fsqd
_refine_ls_weighting_details 'calc w=1/[\s^2^(Fo^2^)+(0.0646P)^2^+0.4979P] where P=(Fo^2^+2Fc^2^)/3'
_refine_ls_weighting_scheme calc
_refine_ls_wR_factor_gt 0.122
_refine_ls_wR_factor_ref 0.127
_reflns_number_gt 3810
_reflns_number_total 4956
_reflns_threshold_expression I>2\s(I)
_cod_data_source_file om2209.cif
_cod_data_source_block I
_cod_original_sg_symbol_H-M 'P 21/c'
_cod_database_code 2217614
_cod_database_fobs_code 2217614

loop_
_symmetry_equiv_pos_as_xyz
'x, y, z'
'-x, y+1/2, -z+1/2'
'-x, -y, -z'
'x, -y-1/2, z-1/2'

loop_
_atom_site_type_symbol
_atom_site_label
_atom_site_fract_x
_atom_site_fract_y
_atom_site_fract_z
_atom_site_U_iso_or_equiv
_atom_site_adp_type
_atom_site_calc_flag
_atom_site_refinement_flags
_atom_site_occupancy
C C1 0.29163(15) 0.88930(13) 0.13557(10) 0.0468(4) Uani d . 1
C C2 0.31340(17) 0.99515(13) 0.12131(10) 0.0496(4) Uani d . 1
C C3 0.2344(2) 1.06295(18) 0.1520(2) 0.0957(10) Uani d . 1
H H3 0.1718 1.0433 0.184 0.115 Uiso calc R 1
C C4 0.2478(3) 1.1613(2) 0.1353(2) 0.1205(13) Uani d . 1
H H4 0.1942 1.2072 0.1564 0.145 Uiso calc R 1
C C5 0.3392(3) 1.19053(19) 0.08819(19) 0.0957(10) Uani d . 1
H H5 0.3447 1.2559 0.0752 0.115 Uiso calc R 1
C C6 0.4206(4) 1.1252(2) 0.06070(14) 0.0979(9) Uani d . 1
H H6 0.4856 1.1456 0.0304 0.118 Uiso calc R 1
C C7 0.4090(3) 1.02747(17) 0.07699(13) 0.0798(7) Uani d . 1
H H7 0.4667 0.9828 0.0577 0.096 Uiso calc R 1
C C8 0.39430(16) 0.73180(13) 0.15565(12) 0.0555(5) Uani d . 1
C C9 0.41165(19) 0.70599(15) 0.22837(14) 0.0661(6) Uani d . 1
C C10 0.4153(2) 0.60990(18) 0.25095(17) 0.0805(7) Uani d . 1
H H10 0.4284 0.5945 0.3 0.097 Uiso calc R 1
C C11 0.3993(2) 0.53776(18) 0.19996(19) 0.0853(8) Uani d . 1
H H11 0.4011 0.4729 0.2146 0.102 Uiso calc R 1
C C12 0.3805(2) 0.55993(17) 0.12743(18) 0.0822(8) Uani d . 1
H H12 0.3702 0.5102 0.0933 0.099 Uiso calc R 1
C C13 0.3771(2) 0.65690(16) 0.10524(14) 0.0664(6) Uani d . 1
N N1 0.39953(14) 0.83121(11) 0.13436(10) 0.0535(4) Uani d D 1
H H1N 0.4772(19) 0.8565(16) 0.1310(11) 0.064 Uiso d D 1
O O1 0.18181(11) 0.85646(10) 0.14687(9) 0.0635(4) Uani d . 1
Cl Cl1 0.42425(7) 0.79839(5) 0.29312(4) 0.0924(2) Uani d . 1
Cl Cl2 0.35242(9) 0.68484(5) 0.01367(4) 0.1030(3) Uani d . 1
C C21 0.79317(15) 0.84885(12) 0.13788(10) 0.0457(4) Uani d . 1
C C22 0.81608(17) 0.75379(13) 0.10084(11) 0.0505(4) Uani d . 1
C C23 0.7373(2) 0.67477(16) 0.11555(17) 0.0803(8) Uani d . 1
H H23 0.6724 0.6804 0.1491 0.096 Uiso calc R 1
C C24 0.7548(3) 0.58684(18) 0.0802(2) 0.1034(11) Uani d . 1
H H24 0.7023 0.5334 0.0906 0.124 Uiso calc R 1
C C25 0.8487(3) 0.57822(19) 0.03020(18) 0.0922(9) Uani d . 1
H H25 0.8588 0.5193 0.0062 0.111 Uiso calc R 1
C C26 0.9277(3) 0.65546(18) 0.01526(13) 0.0761(7) Uani d . 1
H H26 0.9919 0.6491 -0.0186 0.091 Uiso calc R 1
C C27 0.9124(2) 0.74372(15) 0.05076(11) 0.0588(5) Uani d . 1
H H27 0.9669 0.7963 0.0409 0.071 Uiso calc R 1
C C28 0.89884(14) 0.99789(11) 0.18305(9) 0.0412(4) Uani d . 1
C C29 0.92285(17) 1.01514(13) 0.25670(10) 0.0501(4) Uani d . 1
C C30 0.9290(2) 1.10850(16) 0.28488(12) 0.0622(5) Uani d . 1
H H30 0.9468 1.1184 0.3344 0.075 Uiso calc R 1
C C31 0.9085(2) 1.18598(15) 0.23909(13) 0.0670(6) Uani d . 1
H H31 0.9121 1.249 0.2578 0.08 Uiso calc R 1
C C32 0.8826(2) 1.17230(14) 0.16579(13) 0.0653(5) Uani d . 1
H H32 0.8683 1.2255 0.1351 0.078 Uiso calc R 1
C C33 0.87794(18) 1.07878(13) 0.13833(10) 0.0511(4) Uani d . 1
N N2 0.90279(14) 0.90255(10) 0.15368(8) 0.0450(4) Uani d D 1
H H2N 0.9794(18) 0.8817(14) 0.1457(10) 0.054 Uiso d D 1
O O2 0.68208(11) 0.87638(10) 0.15285(9) 0.0677(4) Uani d . 1
Cl Cl3 0.94534(8) 0.91674(5) 0.31518(3) 0.0865(2) Uani d . 1
Cl Cl4 0.84784(8) 1.06116(5) 0.04585(3) 0.0869(2) Uani d . 1

loop_
_atom_site_aniso_label
_atom_site_aniso_U_11
_atom_site_aniso_U_22
_atom_site_aniso_U_33
_atom_site_aniso_U_12
_atom_site_aniso_U_13
_atom_site_aniso_U_23
C1 0.0336(8) 0.0493(10) 0.0569(10) -0.0039(7) -0.0009(7) 0.0105(8)
C2 0.0427(9) 0.0468(10) 0.0576(10) -0.0041(8) -0.0106(8) 0.0080(8)
C3 0.0452(11) 0.0592(14) 0.185(3) 0.0027(10) 0.0251(15) 0.0048(16)
C4 0.0598(15) 0.0540(15) 0.247(4) 0.0129(12) 0.004(2) -0.001(2)
C5 0.0892(19) 0.0524(14) 0.139(3) -0.0148(13) -0.0468(18) 0.0265(16)
C6 0.163(3) 0.0603(15) 0.0716(15) -0.0325(18) 0.0185(17) 0.0136(12)
C7 0.125(2) 0.0535(12) 0.0637(13) -0.0217(13) 0.0321(13) 0.0015(10)
C8 0.0290(8) 0.0467(10) 0.0905(15) -0.0013(7) 0.0021(8) 0.0144(10)
C9 0.0424(10) 0.0583(12) 0.0961(16) -0.0013(9) -0.0076(10) 0.0177(11)
C10 0.0614(13) 0.0643(15) 0.114(2) 0.0050(11) -0.0110(13) 0.0311(14)
C11 0.0612(13) 0.0495(13) 0.145(3) 0.0099(10) 0.0081(14) 0.0293(15)
C12 0.0664(14) 0.0485(12) 0.133(2) -0.0020(10) 0.0192(15) -0.0005(14)
C13 0.0478(10) 0.0548(12) 0.0976(16) -0.0053(9) 0.0116(10) 0.0053(11)
N1 0.0312(7) 0.0452(8) 0.0843(11) -0.0067(6) 0.0043(7) 0.0129(8)
O1 0.0320(6) 0.0573(8) 0.1014(11) -0.0022(5) 0.0056(6) 0.0213(7)
Cl1 0.1026(5) 0.0785(4) 0.0927(5) -0.0146(3) -0.0221(4) 0.0098(3)
Cl2 0.1321(6) 0.0836(5) 0.0940(5) -0.0293(4) 0.0131(4) -0.0028(4)
C21 0.0333(8) 0.0438(9) 0.0596(10) 0.0012(7) 0.0003(7) -0.0075(8)
C22 0.0382(9) 0.0435(9) 0.0679(12) 0.0031(7) -0.0111(8) -0.0117(8)
C23 0.0445(11) 0.0524(12) 0.145(2) -0.0056(9) 0.0107(12) -0.0206(13)
C24 0.0651(15) 0.0515(14) 0.192(3) -0.0098(11) -0.0021(18) -0.0332(17)
C25 0.0757(16) 0.0631(15) 0.134(2) 0.0173(13) -0.0220(16) -0.0463(15)
C26 0.0871(16) 0.0718(15) 0.0681(14) 0.0202(13) -0.0060(12) -0.0257(11)
C27 0.0664(12) 0.0531(11) 0.0563(11) 0.0077(9) -0.0004(9) -0.0102(9)
C28 0.0288(7) 0.0404(9) 0.0547(10) -0.0010(6) 0.0049(7) -0.0089(7)
C29 0.0464(9) 0.0506(10) 0.0536(10) 0.0008(8) 0.0050(8) -0.0060(8)
C30 0.0624(12) 0.0631(13) 0.0613(12) -0.0083(10) 0.0060(10) -0.0219(10)
C31 0.0693(13) 0.0448(11) 0.0887(16) -0.0085(9) 0.0194(11) -0.0236(11)
C32 0.0701(13) 0.0409(10) 0.0862(16) -0.0001(9) 0.0148(11) 0.0002(10)
C33 0.0468(9) 0.0513(10) 0.0554(10) 0.0013(8) 0.0054(8) -0.0051(8)
N2 0.0290(6) 0.0427(8) 0.0634(9) 0.0026(6) 0.0029(6) -0.0147(6)
O2 0.0316(6) 0.0583(8) 0.1137(12) -0.0017(6) 0.0088(7) -0.0256(8)
Cl3 0.1228(5) 0.0719(4) 0.0638(4) 0.0113(3) -0.0019(3) 0.0093(3)
Cl4 0.1163(5) 0.0878(4) 0.0553(3) 0.0093(4) -0.0057(3) 0.0019(3)

loop_
_atom_type_symbol
_atom_type_description
_atom_type_scat_dispersion_real
_atom_type_scat_dispersion_imag
_atom_type_scat_source
C C 0.0033 0.0016 'International Tables Vol C Tables 4.2.6.8 and 6.1.1.4'
H H 0 0 'International Tables Vol C Tables 4.2.6.8 and 6.1.1.4'
N N 0.0061 0.0033 'International Tables Vol C Tables 4.2.6.8 and 6.1.1.4'
O O 0.0106 0.006 'International Tables Vol C Tables 4.2.6.8 and 6.1.1.4'
Cl Cl 0.1484 0.1585 'International Tables Vol C Tables 4.2.6.8 and 6.1.1.4'

loop_
_geom_angle_atom_site_label_1
_geom_angle_atom_site_label_2
_geom_angle_atom_site_label_3
_geom_angle
O1 C1 N1 121.41(16)
O1 C1 C2 122.15(16)
N1 C1 C2 116.43(14)
C3 C2 C7 118.2(2)
C3 C2 C1 119.51(18)
C7 C2 C1 122.29(18)
C2 C3 C4 120.1(3)
C2 C3 H3 120
C4 C3 H3 120
C5 C4 C3 120.3(3)
C5 C4 H4 119.9
C3 C4 H4 119.9
C6 C5 C4 119.9(2)
C6 C5 H5 120.1
C4 C5 H5 120.1
C5 C6 C7 120.5(3)
C5 C6 H6 119.8
C7 C6 H6 119.8
C2 C7 C6 121.0(3)
C2 C7 H7 119.5
C6 C7 H7 119.5
C9 C8 C13 117.49(18)
C9 C8 N1 120.5(2)
C13 C8 N1 122.0(2)
C10 C9 C8 122.3(2)
C10 C9 Cl1 119.2(2)
C8 C9 Cl1 118.51(16)
C11 C10 C9 118.8(3)
C11 C10 H10 120.6
C9 C10 H10 120.6
C10 C11 C12 120.9(2)
C10 C11 H11 119.6
C12 C11 H11 119.6
C11 C12 C13 119.8(3)
C11 C12 H12 120.1
C13 C12 H12 120.1
C8 C13 C12 120.7(2)
C8 C13 Cl2 119.53(16)
C12 C13 Cl2 119.8(2)
C1 N1 C8 121.29(14)
C1 N1 H1N 119.9(14)
C8 N1 H1N 117.2(15)
O2 C21 N2 121.88(16)
O2 C21 C22 122.66(15)
N2 C21 C22 115.46(14)
C23 C22 C27 119.09(18)
C23 C22 C21 119.21(18)
C27 C22 C21 121.68(16)
C22 C23 C24 119.9(2)
C22 C23 H23 120
C24 C23 H23 120
C25 C24 C23 120.4(2)
C25 C24 H24 119.8
C23 C24 H24 119.8
C26 C25 C24 120.4(2)
C26 C25 H25 119.8
C24 C25 H25 119.8
C25 C26 C27 119.9(2)
C25 C26 H26 120.1
C27 C26 H26 120.1
C22 C27 C26 120.3(2)
C22 C27 H27 119.9
C26 C27 H27 119.9
C29 C28 C33 117.15(15)
C29 C28 N2 121.70(16)
C33 C28 N2 121.06(16)
C30 C29 C28 121.88(18)
C30 C29 Cl3 119.07(15)
C28 C29 Cl3 119.05(13)
C31 C30 C29 119.13(19)
C31 C30 H30 120.4
C29 C30 H30 120.4
C30 C31 C32 120.99(18)
C30 C31 H31 119.5
C32 C31 H31 119.5
C31 C32 C33 119.3(2)
C31 C32 H32 120.4
C33 C32 H32 120.4
C32 C33 C28 121.57(18)
C32 C33 Cl4 119.47(16)
C28 C33 Cl4 118.95(14)
C21 N2 C28 123.19(14)
C21 N2 H2N 121.5(13)
C28 N2 H2N 115.3(13)

loop_
_geom_bond_atom_site_label_1
_geom_bond_atom_site_label_2
_geom_bond_distance
C1 O1 1.2214(19)
C1 N1 1.346(2)
C1 C2 1.494(2)
C2 C3 1.368(3)
C2 C7 1.373(3)
C3 C4 1.391(4)
C3 H3 0.93
C4 C5 1.364(5)
C4 H4 0.93
C5 C6 1.335(4)
C5 H5 0.93
C6 C7 1.380(3)
C6 H6 0.93
C7 H7 0.93
C8 C9 1.389(3)
C8 C13 1.389(3)
C8 N1 1.421(2)
C9 C10 1.382(3)
C9 Cl1 1.741(3)
C10 C11 1.368(4)
C10 H10 0.93
C11 C12 1.374(4)
C11 H11 0.93
C12 C13 1.391(3)
C12 H12 0.93
C13 Cl2 1.736(3)
N1 H1N 0.860(19)
C21 O2 1.2258(19)
C21 N2 1.341(2)
C21 C22 1.497(2)
C22 C23 1.379(3)
C22 C27 1.386(3)
C23 C24 1.388(3)
C23 H23 0.93
C24 C25 1.366(4)
C24 H24 0.93
C25 C26 1.362(4)
C25 H25 0.93
C26 C27 1.390(3)
C26 H26 0.93
C27 H27 0.93
C28 C29 1.386(2)
C28 C33 1.391(3)
C28 N2 1.417(2)
C29 C30 1.382(3)
C29 Cl3 1.734(2)
C30 C31 1.365(3)
C30 H30 0.93
C31 C32 1.374(3)
C31 H31 0.93
C32 C33 1.379(3)
C32 H32 0.93
C33 Cl4 1.732(2)
N2 H2N 0.843(18)

loop_
_geom_hbond_atom_site_label_D
_geom_hbond_atom_site_label_H
_geom_hbond_atom_site_label_A
_geom_hbond_site_symmetry_A
_geom_hbond_distance_DH
_geom_hbond_distance_HA
_geom_hbond_distance_DA
_geom_hbond_angle_DHA
N1 H1N O2 . 0.860(19) 2.09(2) 2.9035(18) 158(2)
N2 H2N O1 1_655 0.843(18) 2.060(19) 2.8831(18) 165.1(19)

loop_
_geom_torsion_atom_site_label_1
_geom_torsion_atom_site_label_2
_geom_torsion_atom_site_label_3
_geom_torsion_atom_site_label_4
_geom_torsion
O1 C1 C2 C3 30.4(3)
N1 C1 C2 C3 -150.5(2)
O1 C1 C2 C7 -148.3(2)
N1 C1 C2 C7 30.8(3)
C7 C2 C3 C4 3.0(4)
C1 C2 C3 C4 -175.7(3)
C2 C3 C4 C5 0.2(5)
C3 C4 C5 C6 -3.3(5)
C4 C5 C6 C7 3.0(5)
C3 C2 C7 C6 -3.3(4)
C1 C2 C7 C6 175.4(2)
C5 C6 C7 C2 0.4(4)
C13 C8 C9 C10 1.5(3)
N1 C8 C9 C10 -176.03(18)
C13 C8 C9 Cl1 -176.52(14)
N1 C8 C9 Cl1 5.9(2)
C8 C9 C10 C11 -1.0(3)
Cl1 C9 C10 C11 177.08(18)
C9 C10 C11 C12 0.3(4)
C10 C11 C12 C13 -0.3(4)
C9 C8 C13 C12 -1.5(3)
N1 C8 C13 C12 176.04(18)
C9 C8 C13 Cl2 179.02(14)
N1 C8 C13 Cl2 -3.4(2)
C11 C12 C13 C8 0.9(3)
C11 C12 C13 Cl2 -179.60(17)
O1 C1 N1 C8 -8.5(3)
C2 C1 N1 C8 172.35(18)
C9 C8 N1 C1 -84.0(2)
C13 C8 N1 C1 98.5(2)
O2 C21 C22 C23 -34.2(3)
N2 C21 C22 C23 145.9(2)
O2 C21 C22 C27 144.2(2)
N2 C21 C22 C27 -35.7(3)
C27 C22 C23 C24 -0.2(4)
C21 C22 C23 C24 178.3(2)
C22 C23 C24 C25 -0.8(4)
C23 C24 C25 C26 1.0(5)
C24 C25 C26 C27 -0.4(4)
C23 C22 C27 C26 0.9(3)
C21 C22 C27 C26 -177.54(18)
C25 C26 C27 C22 -0.6(3)
C33 C28 C29 C30 -1.4(3)
N2 C28 C29 C30 175.06(16)
C33 C28 C29 Cl3 178.37(13)
N2 C28 C29 Cl3 -5.1(2)
C28 C29 C30 C31 1.2(3)
Cl3 C29 C30 C31 -178.63(16)
C29 C30 C31 C32 -0.3(3)
C30 C31 C32 C33 -0.3(3)
C31 C32 C33 C28 0.0(3)
C31 C32 C33 Cl4 -179.03(16)
C29 C28 C33 C32 0.8(3)
N2 C28 C33 C32 -175.69(17)
C29 C28 C33 Cl4 179.88(12)
N2 C28 C33 Cl4 3.4(2)
O2 C21 N2 C28 -5.4(3)
C22 C21 N2 C28 174.49(16)
C29 C28 N2 C21 98.8(2)
C33 C28 N2 C21 -84.8(2)

loop_
_cod_related_entry_id
_cod_related_entry_database
_cod_related_entry_code
1 ChemSpider 746056
